data_2206228
loop_
_publ_author_name
'Hartung, Jens'
'Schmidt, Philipp'
'Svoboda, Ingrid'
'Fuess, Hartmut'

_publ_section_title
;
 <i>trans</i>-Diaquadichlorooxovanadium(IV)
 bis[2-(2-pyridylamino)pyridinium] dichloride
;
_journal_issue 7
_journal_name_full 'Acta Crystallographica Section E'
_journal_page_first m1253
_journal_page_last m1255
_journal_paper_doi 10.1107/S1600536805016843
_journal_volume 61
_journal_year 2005
_chemical_formula_iupac '(C10 H10 N3)2 [V Cl2 O (H2 O)2] Cl2'
_chemical_formula_moiety '2C10 H10 N3 + , Cl2 H4 O3 V, 2Cl -'
_chemical_formula_sum 'C20 H24 Cl4 N6 O3 V'
_chemical_formula_weight 589.19
_chemical_name_systematic
;
trans-Diaquadichlorooxovanadium(IV) bis[2-(2-pyridylamino)pyridinium]
dichloride
;
_space_group_IT_number 2
_symmetry_cell_setting triclinic
_symmetry_space_group_name_Hall '-P 1'
_symmetry_space_group_name_H-M 'P -1'
_atom_sites_solution_hydrogens geom
_atom_sites_solution_primary direct
_atom_sites_solution_secondary difmap
_audit_creation_method SHELXL97
_cell_angle_alpha 86.680(10)
_cell_angle_beta 86.10(2)
_cell_angle_gamma 75.320(10)
_cell_formula_units_Z 2
_cell_length_a 7.838(2)
_cell_length_b 9.6090(10)
_cell_length_c 17.739(3)
_cell_measurement_reflns_used 25
_cell_measurement_temperature 303(2)
_cell_measurement_theta_max 10.07
_cell_measurement_theta_min 3.24
_cell_volume 1288.3(4)
_computing_cell_refinement 'CAD-4 Diffractometer Control Software'
_computing_data_collection 'CAD-4 Diffractometer Control Software (Enraf--Nonius, 1993)'
_computing_data_reduction 'CAD-4 Diffractometer Control Software'
_computing_molecular_graphics 'PLATON2003 (Spek, 1990, 2003) and ORTEP-3 (Farrugia, 1997, 2005)'
_computing_publication_material SHELXL97
_computing_structure_refinement 'SHELXL97 (Sheldrick, 1997)'
_computing_structure_solution 'SHELXS97 (Sheldrick, 1997)'
_diffrn_ambient_temperature 303(2)
_diffrn_measured_fraction_theta_full 1.000
_diffrn_measured_fraction_theta_max 1.000
_diffrn_measurement_device_type 'Enraf--Nonius CAD-4'
_diffrn_measurement_method \w/2\q
_diffrn_radiation_monochromator graphite
_diffrn_radiation_source 'fine-focus sealed tube'
_diffrn_radiation_type MoK\a
_diffrn_radiation_wavelength 0.71093
_diffrn_reflns_av_R_equivalents 0.0243
_diffrn_reflns_av_sigmaI/netI 0.0364
_diffrn_reflns_limit_h_max 3
_diffrn_reflns_limit_h_min -9
_diffrn_reflns_limit_k_max 11
_diffrn_reflns_limit_k_min -11
_diffrn_reflns_limit_l_max 21
_diffrn_reflns_limit_l_min -21
_diffrn_reflns_number 6971
_diffrn_reflns_theta_full 25.98
_diffrn_reflns_theta_max 25.98
_diffrn_reflns_theta_min 1.15
_diffrn_standards_decay_% 0.1
_diffrn_standards_interval_time 120
_diffrn_standards_number 3
_exptl_absorpt_coefficient_mu 0.834
_exptl_absorpt_correction_T_max 0.9183
_exptl_absorpt_correction_T_min 0.7351
_exptl_absorpt_correction_type psi-scan
_exptl_absorpt_process_details '(North <i>et al.</i>, 1968)'
_exptl_crystal_colour turquoise
_exptl_crystal_density_diffrn 1.519
_exptl_crystal_density_method 'not measured'
_exptl_crystal_description prism
_exptl_crystal_F_000 602
_exptl_crystal_size_max 0.25
_exptl_crystal_size_mid 0.15
_exptl_crystal_size_min 0.10
_refine_diff_density_max 0.499
_refine_diff_density_min -0.386
_refine_ls_extinction_method none
_refine_ls_goodness_of_fit_ref 1.007
_refine_ls_hydrogen_treatment mixed
_refine_ls_matrix_type full
_refine_ls_number_parameters 331
_refine_ls_number_reflns 5048
_refine_ls_number_restraints 6
_refine_ls_restrained_S_all 1.007
_refine_ls_R_factor_all 0.0612
_refine_ls_R_factor_gt 0.0339
_refine_ls_shift/su_max 0.001
_refine_ls_shift/su_mean 0.000
_refine_ls_structure_factor_coef Fsqd
_refine_ls_weighting_details 'calc w = 1/[\s^2^(Fo^2^)+(0.054P)^2^+0.4055P] where P = (Fo^2^+2Fc^2^)/3'
_refine_ls_weighting_scheme calc
_refine_ls_wR_factor_gt 0.0870
_refine_ls_wR_factor_ref 0.0966
_reflns_number_gt 3771
_reflns_number_total 5048
_reflns_threshold_expression I>2\s(I)
_cod_data_source_file lh6432.cif
_cod_data_source_block I
_cod_depositor_comments
;
The following automatic conversions were performed:
'_symmetry_cell_setting' value 'Triclinic' changed to 'triclinic'
according to '/home/saulius/struct/CIF-dictionaries/cif_core.dic'
dictionary named 'cif_core.dic' version 2.4.1 from 2010-06-29.

Automatic conversion script
Id: cif_fix_enum 1527 2010-12-29 10:47:43Z saulius 

The following automatic conversions were performed:

'_symmetry_cell_setting' value 'Triclinic' changed to 'triclinic'
according to /home/saulius/struct/CIF-dictionaries/cif_core.dic
dictionary named 'cif_core.dic' version 2.4.1 from 2010-06-29.

Automatic conversion script
Id: cif_fix_values 1715 2011-07-08 13:25:40Z adriana 
;
_cod_database_code 2206228
_cod_database_fobs_code 2206228

loop_
_symmetry_equiv_pos_as_xyz
'x, y, z'
'-x, -y, -z'

loop_
_atom_site_label
_atom_site_fract_x
_atom_site_fract_y
_atom_site_fract_z
_atom_site_U_iso_or_equiv
_atom_site_adp_type
_atom_site_calc_flag
_atom_site_refinement_flags
_atom_site_occupancy
_atom_site_type_symbol
C1 0.2356(3) 0.5770(3) -0.00722(14) 0.0451(6) Uani d . 1 C
C2 0.2178(4) 0.7260(3) -0.01530(16) 0.0554(7) Uani d . 1 C
H2 0.2441 0.7761 0.0239 0.067 Uiso calc R 1 H
C3 0.1615(4) 0.7960(3) -0.08136(17) 0.0626(8) Uani d . 1 C
H3 0.1504 0.8946 -0.0875 0.075 Uiso calc R 1 H
C4 0.1202(5) 0.7218(4) -0.13987(17) 0.0633(8) Uani d . 1 C
H4 0.0805 0.7697 -0.1849 0.076 Uiso calc R 1 H
C5 0.1394(4) 0.5787(3) -0.12967(16) 0.0566(7) Uani d . 1 C
H5 0.1137 0.5275 -0.1685 0.068 Uiso calc R 1 H
C6 0.3150(3) 0.3568(3) 0.07531(15) 0.0470(6) Uani d . 1 C
C7 0.3717(4) 0.3015(4) 0.14605(17) 0.0596(7) Uani d . 1 C
H7 0.3932 0.3608 0.1820 0.072 Uiso calc R 1 H
C8 0.3948(5) 0.1575(4) 0.1610(2) 0.0723(9) Uani d . 1 C
H8 0.4326 0.1169 0.2078 0.087 Uiso calc R 1 H
C9 0.3622(5) 0.0725(4) 0.1070(2) 0.0806(10) Uani d . 1 C
H9 0.3779 -0.0260 0.1164 0.097 Uiso calc R 1 H
C10 0.3065(5) 0.1355(4) 0.0397(2) 0.0737(9) Uani d . 1 C
H10 0.2851 0.0772 0.0032 0.088 Uiso calc R 1 H
C11 0.3392(3) 0.4737(3) 0.44131(14) 0.0393(5) Uani d . 1 C
C12 0.4408(3) 0.4686(3) 0.37369(15) 0.0481(6) Uani d . 1 C
H12 0.4528 0.5531 0.3481 0.058 Uiso calc R 1 H
C13 0.5229(4) 0.3377(3) 0.34528(15) 0.0497(6) Uani d . 1 C
H13 0.5929 0.3332 0.3006 0.060 Uiso calc R 1 H
C14 0.5027(3) 0.2115(3) 0.38255(15) 0.0480(6) Uani d . 1 C
H14 0.5576 0.1224 0.3631 0.058 Uiso calc R 1 H
C15 0.4014(3) 0.2208(3) 0.44783(14) 0.0432(6) Uani d . 1 C
H15 0.3865 0.1369 0.4732 0.052 Uiso calc R 1 H
C16 0.1544(3) 0.6259(3) 0.53953(13) 0.0400(5) Uani d . 1 C
C17 0.0865(3) 0.7673(3) 0.56181(15) 0.0450(6) Uani d . 1 C
H17 0.1088 0.8449 0.5325 0.054 Uiso calc R 1 H
C18 -0.0131(4) 0.7874(3) 0.62793(16) 0.0519(7) Uani d . 1 C
H18 -0.0610 0.8801 0.6444 0.062 Uiso calc R 1 H
C19 -0.0432(4) 0.6706(3) 0.67057(16) 0.0532(7) Uani d . 1 C
H19 -0.1095 0.6832 0.7163 0.064 Uiso calc R 1 H
C20 0.0263(4) 0.5357(3) 0.64431(15) 0.0503(6) Uani d . 1 C
H20 0.0040 0.4571 0.6727 0.060 Uiso calc R 1 H
N1 0.2911(3) 0.5019(3) 0.05707(13) 0.0534(6) Uani d . 1 N
H1N 0.320(4) 0.551(3) 0.0920(18) 0.064 Uiso d . 1 H
N2 0.2807(3) 0.2758(3) 0.02265(13) 0.0567(6) Uani d . 1 N
N3 0.1948(3) 0.5081(3) -0.06445(12) 0.0473(5) Uani d . 1 N
H3N 0.225(4) 0.398(3) -0.0447(16) 0.057 Uiso d . 1 H
N4 0.2567(3) 0.6006(2) 0.47345(13) 0.0475(5) Uani d . 1 N
H4N 0.272(4) 0.675(3) 0.4466(16) 0.057 Uiso d . 1 H
N5 0.1246(3) 0.5121(2) 0.57994(12) 0.0461(5) Uani d . 1 N
N6 0.3214(3) 0.3497(2) 0.47687(12) 0.0400(4) Uani d . 1 N
H6N 0.245(4) 0.380(3) 0.5282(15) 0.048 Uiso d . 1 H
O1 0.2079(3) -0.0399(2) 0.75522(11) 0.0624(5) Uani d . 1 O
O2 -0.1269(2) 0.1593(3) 0.73546(12) 0.0730(7) Uani d D 1 O
H2A -0.180(4) 0.150(4) 0.6974(11) 0.088 Uiso d D 1 H
H2B -0.203(3) 0.203(4) 0.7670(13) 0.088 Uiso d D 1 H
O3 0.3382(3) 0.2104(3) 0.72630(11) 0.0621(6) Uani d D 1 O
H3A 0.417(3) 0.189(4) 0.6911(11) 0.075 Uiso d D 1 H
H3B 0.387(3) 0.233(3) 0.7626(11) 0.075 Uiso d D 1 H
V1 0.13210(5) 0.12565(4) 0.73736(2) 0.03288(11) Uani d . 1 V
Cl1 0.07551(10) 0.23032(9) 0.85385(4) 0.0619(2) Uani d . 1 Cl
Cl2 0.13293(8) 0.14329(7) 0.60732(3) 0.04341(15) Uani d . 1 Cl
Cl3 0.35957(8) 0.86934(6) 0.38838(3) 0.04221(15) Uani d . 1 Cl
Cl4 0.44189(9) 0.67355(8) 0.17119(4) 0.0577(2) Uani d . 1 Cl

loop_
_atom_site_aniso_label
_atom_site_aniso_U_11
_atom_site_aniso_U_22
_atom_site_aniso_U_33
_atom_site_aniso_U_12
_atom_site_aniso_U_13
_atom_site_aniso_U_23
C1 0.0397(13) 0.0554(15) 0.0407(13) -0.0146(12) 0.0055(11) -0.0041(11)
C2 0.0620(18) 0.0618(17) 0.0504(15) -0.0298(14) 0.0011(13) -0.0082(13)
C3 0.077(2) 0.0527(17) 0.0634(18) -0.0289(16) -0.0009(16) 0.0040(14)
C4 0.074(2) 0.071(2) 0.0503(16) -0.0281(17) -0.0094(15) 0.0096(14)
C5 0.0658(19) 0.0634(18) 0.0453(15) -0.0230(15) -0.0086(13) -0.0025(13)
C6 0.0405(14) 0.0523(15) 0.0475(14) -0.0108(12) -0.0006(11) -0.0025(11)
C7 0.0583(18) 0.068(2) 0.0537(16) -0.0151(15) -0.0144(14) -0.0028(14)
C8 0.070(2) 0.073(2) 0.066(2) -0.0035(18) -0.0172(17) 0.0112(17)
C9 0.091(3) 0.0523(19) 0.091(3) -0.0032(18) -0.016(2) 0.0055(18)
C10 0.092(3) 0.0536(19) 0.074(2) -0.0105(17) -0.0137(19) -0.0147(16)
C11 0.0346(12) 0.0390(13) 0.0458(13) -0.0085(10) -0.0112(10) -0.0075(10)
C12 0.0458(14) 0.0466(15) 0.0547(15) -0.0161(12) -0.0092(12) 0.0017(12)
C13 0.0410(14) 0.0620(17) 0.0464(14) -0.0127(13) -0.0006(11) -0.0081(12)
C14 0.0418(14) 0.0466(15) 0.0527(15) -0.0030(11) -0.0031(12) -0.0147(12)
C15 0.0444(14) 0.0359(12) 0.0484(14) -0.0058(11) -0.0088(11) -0.0068(10)
C16 0.0371(12) 0.0401(13) 0.0437(13) -0.0071(10) -0.0105(10) -0.0113(10)
C17 0.0444(14) 0.0332(12) 0.0580(15) -0.0066(11) -0.0123(12) -0.0094(11)
C18 0.0473(15) 0.0424(14) 0.0637(17) -0.0004(12) -0.0130(13) -0.0218(12)
C19 0.0474(15) 0.0596(17) 0.0497(15) -0.0044(13) -0.0051(12) -0.0162(13)
C20 0.0573(17) 0.0453(15) 0.0470(14) -0.0095(13) -0.0046(12) -0.0027(11)
N1 0.0642(15) 0.0598(15) 0.0426(12) -0.0232(12) -0.0099(11) -0.0133(10)
N2 0.0661(15) 0.0523(14) 0.0506(13) -0.0098(12) -0.0079(11) -0.0099(10)
N3 0.0506(13) 0.0516(13) 0.0412(11) -0.0141(10) -0.0019(9) -0.0085(9)
N4 0.0559(14) 0.0344(11) 0.0534(13) -0.0146(10) -0.0011(11) 0.0003(9)
N5 0.0522(13) 0.0360(11) 0.0493(12) -0.0089(10) -0.0048(10) -0.0042(9)
N6 0.0408(11) 0.0360(10) 0.0424(11) -0.0062(9) -0.0055(9) -0.0064(8)
O1 0.0846(15) 0.0427(11) 0.0543(11) -0.0075(10) -0.0024(10) 0.0043(8)
O2 0.0316(10) 0.137(2) 0.0537(12) -0.0191(12) 0.0028(8) -0.0461(13)
O3 0.0466(11) 0.1086(17) 0.0476(11) -0.0466(12) 0.0054(9) -0.0268(11)
V1 0.0316(2) 0.0362(2) 0.0333(2) -0.01211(16) -0.00178(15) -0.00509(15)
Cl1 0.0529(4) 0.0962(6) 0.0468(4) -0.0334(4) 0.0070(3) -0.0337(4)
Cl2 0.0460(3) 0.0529(4) 0.0358(3) -0.0202(3) -0.0044(2) -0.0016(2)
Cl3 0.0377(3) 0.0454(3) 0.0480(3) -0.0176(3) -0.0031(2) -0.0057(2)
Cl4 0.0396(3) 0.0751(5) 0.0636(4) -0.0173(3) -0.0019(3) -0.0354(4)

loop_
_atom_type_symbol
_atom_type_description
_atom_type_scat_dispersion_real
_atom_type_scat_dispersion_imag
_atom_type_scat_source
C C 0.0033 0.0016 'International Tables Vol C Tables 4.2.6.8 and 6.1.1.4'
H H 0.0000 0.0000 'International Tables Vol C Tables 4.2.6.8 and 6.1.1.4'
N N 0.0061 0.0033 'International Tables Vol C Tables 4.2.6.8 and 6.1.1.4'
O O 0.0106 0.0060 'International Tables Vol C Tables 4.2.6.8 and 6.1.1.4'
V V 0.3005 0.5294 'International Tables Vol C Tables 4.2.6.8 and 6.1.1.4'
Cl Cl 0.1484 0.1585 'International Tables Vol C Tables 4.2.6.8 and 6.1.1.4'

loop_
_geom_angle_atom_site_label_1
_geom_angle_atom_site_label_2
_geom_angle_atom_site_label_3
_geom_angle
_geom_angle_publ_flag
N3 C1 N1 119.4(2) ?
N3 C1 C2 119.1(2) ?
N1 C1 C2 121.5(2) ?
C3 C2 C1 118.9(3) ?
C3 C2 H2 120.6 ?
C1 C2 H2 120.6 ?
C2 C3 C4 120.8(3) ?
C2 C3 H3 119.6 ?
C4 C3 H3 119.6 ?
C5 C4 C3 118.3(3) ?
C5 C4 H4 120.8 ?
C3 C4 H4 120.8 ?
N3 C5 C4 121.5(3) ?
N3 C5 H5 119.3 ?
C4 C5 H5 119.3 ?
N2 C6 N1 116.9(2) ?
N2 C6 C7 122.9(3) ?
N1 C6 C7 120.1(3) ?
C8 C7 C6 117.9(3) ?
C8 C7 H7 121.1 ?
C6 C7 H7 121.1 ?
C7 C8 C9 119.8(3) ?
C7 C8 H8 120.1 ?
C9 C8 H8 120.1 ?
C10 C9 C8 118.5(3) ?
C10 C9 H9 120.8 ?
C8 C9 H9 120.8 ?
N2 C10 C9 123.9(3) ?
N2 C10 H10 118.1 ?
C9 C10 H10 118.1 ?
N6 C11 N4 118.5(2) ?
N6 C11 C12 119.4(2) ?
N4 C11 C12 122.1(2) ?
C13 C12 C11 119.2(3) ?
C13 C12 H12 120.4 ?
C11 C12 H12 120.4 ?
C12 C13 C14 120.6(3) ?
C12 C13 H13 119.7 ?
C14 C13 H13 119.7 ?
C15 C14 C13 118.6(2) ?
C15 C14 H14 120.7 ?
C13 C14 H14 120.7 ?
N6 C15 C14 121.3(2) ?
N6 C15 H15 119.4 ?
C14 C15 H15 119.4 ?
N5 C16 N4 117.6(2) ?
N5 C16 C17 122.9(2) ?
N4 C16 C17 119.5(2) ?
C18 C17 C16 117.6(3) ?
C18 C17 H17 121.2 ?
C16 C17 H17 121.2 ?
C17 C18 C19 120.1(2) ?
C17 C18 H18 120.0 ?
C19 C18 H18 120.0 ?
C20 C19 C18 118.7(3) ?
C20 C19 H19 120.6 ?
C18 C19 H19 120.6 ?
N5 C20 C19 122.8(3) ?
N5 C20 H20 118.6 ?
C19 C20 H20 118.6 ?
C1 N1 C6 129.6(2) ?
C1 N1 H1N 116(2) ?
C6 N1 H1N 114(2) ?
C10 N2 C6 117.0(3) ?
C1 N3 C5 121.4(2) ?
C1 N3 H3N 103.7(15) ?
C5 N3 H3N 134.8(15) ?
C11 N4 C16 130.0(2) ?
C11 N4 H4N 113(2) ?
C16 N4 H4N 117(2) ?
C20 N5 C16 117.9(2) ?
C11 N6 C15 121.0(2) ?
C11 N6 H6N 105.8(14) ?
C15 N6 H6N 133.1(14) ?
V1 O2 H2A 124(2) ?
V1 O2 H2B 127(2) ?
H2A O2 H2B 107.3(16) ?
V1 O3 H3A 123(2) ?
V1 O3 H3B 124(2) ?
H3A O3 H3B 106.1(15) ?
O1 V1 O2 106.87(12) yes
O1 V1 O3 106.15(12) yes
O2 V1 O3 146.98(12) yes
O1 V1 Cl2 103.59(8) yes
O2 V1 Cl2 86.12(7) yes
O3 V1 Cl2 86.13(6) yes
O1 V1 Cl1 105.55(8) yes
O2 V1 Cl1 85.55(6) yes
O3 V1 Cl1 85.80(6) yes
Cl2 V1 Cl1 150.85(3) yes

loop_
_geom_bond_atom_site_label_1
_geom_bond_atom_site_label_2
_geom_bond_distance
_geom_bond_publ_flag
C1 N3 1.342(3) ?
C1 N1 1.350(3) ?
C1 C2 1.403(4) ?
C2 C3 1.360(4) ?
C2 H2 0.9300 ?
C3 C4 1.393(4) ?
C3 H3 0.9300 ?
C4 C5 1.348(4) ?
C4 H4 0.9300 ?
C5 N3 1.347(3) ?
C5 H5 0.9300 ?
C6 N2 1.332(3) ?
C6 N1 1.381(4) ?
C6 C7 1.391(4) ?
C7 C8 1.362(5) ?
C7 H7 0.9300 ?
C8 C9 1.371(5) ?
C8 H8 0.9300 ?
C9 C10 1.355(5) ?
C9 H9 0.9300 ?
C10 N2 1.332(4) ?
C10 H10 0.9300 ?
C11 N6 1.350(3) ?
C11 N4 1.364(3) ?
C11 C12 1.390(4) ?
C12 C13 1.367(4) ?
C12 H12 0.9300 ?
C13 C14 1.386(4) ?
C13 H13 0.9300 ?
C14 C15 1.353(4) ?
C14 H14 0.9300 ?
C15 N6 1.352(3) ?
C15 H15 0.9300 ?
C16 N5 1.334(3) ?
C16 N4 1.372(3) ?
C16 C17 1.398(3) ?
C17 C18 1.359(4) ?
C17 H17 0.9300 ?
C18 C19 1.378(4) ?
C18 H18 0.9300 ?
C19 C20 1.368(4) ?
C19 H19 0.9300 ?
C20 N5 1.331(3) ?
C20 H20 0.9300 ?
N1 H1N 0.87(3) ?
N3 H3N 1.07(3) ?
N4 H4N 0.86(3) ?
N6 H6N 1.07(3) ?
O1 V1 1.5719(19) yes
O2 V1 1.9753(19) yes
O2 H2A 0.837(10) ?
O2 H2B 0.838(10) ?
O3 V1 1.9791(18) yes
O3 H3A 0.845(10) ?
O3 H3B 0.839(10) ?
V1 Cl2 2.3030(8) yes
V1 Cl1 2.3169(8) yes

loop_
_geom_hbond_atom_site_label_D
_geom_hbond_atom_site_label_H
_geom_hbond_atom_site_label_A
_geom_hbond_site_symmetry_A
_geom_hbond_distance_DH
_geom_hbond_distance_HA
_geom_hbond_distance_DA
_geom_hbond_angle_DHA
N1 H1N Cl4 . 0.87(3) 2.29(3) 3.149(2) 170(3)
N3 H3N N2 . 1.07(3) 1.62(3) 2.608(3) 150(2)
N4 H4N Cl3 . 0.86(3) 2.32(3) 3.168(2) 169(3)
N6 H6N N5 . 1.07(3) 1.66(3) 2.624(3) 148(2)
O2 H2A Cl3 2_566 0.837(10) 2.189(12) 3.016(2) 170(3)
O2 H2B Cl4 2_566 0.838(10) 2.203(13) 3.026(2) 167(3)
O3 H3B Cl4 2_666 0.839(10) 2.217(14) 3.0259(19) 162(3)
O3 H3B Cl4 2_666 0.839(10) 2.217(14) 3.0259(19) 162(3)

loop_
_geom_torsion_atom_site_label_1
_geom_torsion_atom_site_label_2
_geom_torsion_atom_site_label_3
_geom_torsion_atom_site_label_4
_geom_torsion
N3 C1 C2 C3 -0.8(4)
N1 C1 C2 C3 180.0(3)
C1 C2 C3 C4 0.7(5)
C2 C3 C4 C5 -0.7(5)
C3 C4 C5 N3 0.8(5)
N2 C6 C7 C8 0.9(5)
N1 C6 C7 C8 -179.4(3)
C6 C7 C8 C9 0.0(5)
C7 C8 C9 C10 -0.3(6)
C8 C9 C10 N2 -0.3(6)
N6 C11 C12 C13 -1.0(4)
N4 C11 C12 C13 178.7(2)
C11 C12 C13 C14 1.2(4)
C12 C13 C14 C15 -0.6(4)
C13 C14 C15 N6 -0.3(4)
N5 C16 C17 C18 0.3(4)
N4 C16 C17 C18 -179.5(2)
C16 C17 C18 C19 0.4(4)
C17 C18 C19 C20 -1.1(4)
C18 C19 C20 N5 1.2(4)
N3 C1 N1 C6 0.2(4)
C2 C1 N1 C6 179.4(3)
N2 C6 N1 C1 0.6(4)
C7 C6 N1 C1 -179.1(3)
C9 C10 N2 C6 1.1(5)
N1 C6 N2 C10 178.9(3)
C7 C6 N2 C10 -1.4(4)
N1 C1 N3 C5 -179.8(3)
C2 C1 N3 C5 0.9(4)
C4 C5 N3 C1 -0.9(4)
N6 C11 N4 C16 0.7(4)
C12 C11 N4 C16 -179.0(3)
N5 C16 N4 C11 -1.4(4)
C17 C16 N4 C11 178.5(2)
C19 C20 N5 C16 -0.6(4)
N4 C16 N5 C20 179.6(2)
C17 C16 N5 C20 -0.2(4)
N4 C11 N6 C15 -179.5(2)
C12 C11 N6 C15 0.2(3)
C14 C15 N6 C11 0.4(4)
